data_7028114
loop_
_publ_author_name
'Al-Juaid, Salih S.'
'Eaborn, Colin'
'Gorrell, Ian B.'
'Hawkes, Simon A.'
'Hitchcock, Peter B.'
'Smith, J. David'

_publ_section_title
;
 Reactions of the alkyltrihydroaluminate
 [Li(thf&#x200A;)2{AlH3[C(SiMe3)3]}]2. Crystal structures of
 [Li(tmen)2][AlH3{C(SiMe3)3}], [AlBr2{C(SiMe3)3}]&#x00B7;thf,
 [AlI2{C(SiMe3)3}]&#x00B7;thf,
 [Li(thf&#x200A;)2(\m-NHPh)2{AlH[C(SiMe3)3]}] and
 [Li(thf&#x200A;)4][Al(NHPh)3{C(SiMe3)3}]
;
_journal_issue 14
_journal_name_full 'Journal of the Chemical Society, Dalton Transactions'
_journal_page_first 2411
_journal_paper_doi 10.1039/a802145g
_journal_year 1998
_chemical_formula_structural '[{(Me3Si)3C}AlBr2(C4H8O)]'
_chemical_formula_sum 'C14 H35 Al Br2 O Si3'
_chemical_formula_weight 490.49
_chemical_name_systematic
; 
 ? 
;
_space_group_IT_number 57
_symmetry_cell_setting orthorhombic
_symmetry_space_group_name_Hall '-P 2c 2b'
_symmetry_space_group_name_H-M 'P b c m'
_atom_sites_solution_hydrogens geom
_atom_sites_solution_primary direct
_atom_sites_solution_secondary difmap
_audit_creation_method SHELXL
_cell_angle_alpha 90.00
_cell_angle_beta 90.00
_cell_angle_gamma 90.00
_cell_formula_units_Z 4
_cell_length_a 12.558(4)
_cell_length_b 13.394(4)
_cell_length_c 13.434(6)
_cell_measurement_reflns_used 25
_cell_measurement_temperature 173(2)
_cell_measurement_theta_max 10
_cell_measurement_theta_min 7
_cell_volume 2259.6(14)
_computing_cell_refinement 'Enraf-Nonius CAD4'
_computing_data_collection 'Enraf-Nonius CAD4'
_computing_molecular_graphics 'CAMERON (Watkin and Pearce,1993)'
_computing_publication_material SHELXL-93
_computing_structure_refinement 'SHELXL-93 (Sheldrick, 1993)'
_computing_structure_solution 'SHELXS-86 (Sheldrick, 1990)'
_diffrn_ambient_temperature 173(2)
_diffrn_measurement_device ' Enraf-Nonius CAD4'
_diffrn_measurement_method \w--2\q
_diffrn_radiation_monochromator graphite
_diffrn_radiation_source 'fine-focus sealed tube'
_diffrn_radiation_type MoK\a
_diffrn_radiation_wavelength 0.71073
_diffrn_reflns_av_R_equivalents 0.0000
_diffrn_reflns_av_sigmaI/netI 0.1181
_diffrn_reflns_limit_h_max 16
_diffrn_reflns_limit_h_min 0
_diffrn_reflns_limit_k_max 17
_diffrn_reflns_limit_k_min 0
_diffrn_reflns_limit_l_max 17
_diffrn_reflns_limit_l_min 0
_diffrn_reflns_number 2827
_diffrn_reflns_theta_max 27.95
_diffrn_reflns_theta_min 2.22
_diffrn_standards_decay_% 0
_diffrn_standards_interval_time 120
_diffrn_standards_number 2
_exptl_absorpt_coefficient_mu 3.784
_exptl_crystal_density_diffrn 1.442
_exptl_crystal_F_000 1008
_exptl_crystal_size_max 0.40
_exptl_crystal_size_mid 0.30
_exptl_crystal_size_min 0.30
_refine_diff_density_max 0.572
_refine_diff_density_min -0.514
_refine_diff_density_rms 0.120
_refine_ls_extinction_method none
_refine_ls_goodness_of_fit_all 1.041
_refine_ls_goodness_of_fit_obs 1.146
_refine_ls_hydrogen_treatment riding
_refine_ls_matrix_type full
_refine_ls_number_parameters 118
_refine_ls_number_reflns 2826
_refine_ls_number_restraints 0
_refine_ls_restrained_S_all 1.043
_refine_ls_restrained_S_obs 1.146
_refine_ls_R_factor_all 0.1620
_refine_ls_R_factor_obs 0.0650
_refine_ls_shift/esd_max 0.000
_refine_ls_shift/esd_mean 0.000
_refine_ls_structure_factor_coef Fsqd
_refine_ls_weighting_details 'w=1/[\s^2^(Fo^2^)+(0.0415P)^2^+3.0778P] where P=(Fo^2^+2Fc^2^)/3'
_refine_ls_weighting_scheme calc
_refine_ls_wR_factor_all 0.1344
_refine_ls_wR_factor_obs 0.1024
_reflns_number_observed 1408
_reflns_number_total 2827
_reflns_observed_criterion >2sigma(I)
_cod_data_source_file g802145sup1.cif
_cod_data_source_block oct1794
_cod_depositor_comments
;
The following automatic conversions were performed:

'_refine_ls_weighting_scheme' value 'calc
w=1/[\s^2^(Fo^2^)+(0.0415P)^2^+3.0778P] where P=(Fo^2^+2Fc^2^)/3' was
changed to 'calc'. New tag '_refine_ls_weighting_details' was
created. The value of the new tag was set to
'w=1/[\s^2^(Fo^2^)+(0.0415P)^2^+3.0778P] where P=(Fo^2^+2Fc^2^)/3'.

Automatic conversion script
Id: cif_fix_values 3143 2015-03-26 13:38:13Z robertas 
;
_cod_original_sg_symbol_H-M Pbcm
_cod_database_code 7028114

loop_
_symmetry_equiv_pos_as_xyz
'x, y, z'
'-x, -y, z+1/2'
'x, -y+1/2, -z'
'-x, y+1/2, -z+1/2'
'-x, -y, -z'
'x, y, -z-1/2'
'-x, y-1/2, z'
'x, -y-1/2, z-1/2'

loop_
_atom_site_aniso_label
_atom_site_aniso_U_11
_atom_site_aniso_U_22
_atom_site_aniso_U_33
_atom_site_aniso_U_23
_atom_site_aniso_U_13
_atom_site_aniso_U_12
Br 0.0421(4) 0.0316(3) 0.0403(4) 0.0093(4) -0.0060(4) 0.0080(4)
Si1 0.024(2) 0.032(2) 0.023(2) -0.003(2) -0.005(2) 0.0042(15)
Si2 0.025(2) 0.023(2) 0.026(2) -0.0038(15) -0.006(2) 0.0038(15)
Si3 0.019(2) 0.035(2) 0.042(2) 0.001(2) 0.006(2) -0.002(2)
Al 0.0187(14) 0.0205(13) 0.0275(14) 0.000 0.000 -0.0011(11)
O 0.017(3) 0.034(4) 0.042(4) 0.000 0.000 -0.002(3)
C1 0.015(5) 0.023(4) 0.021(4) 0.000 0.000 -0.006(4)
C2 0.041(4) 0.105(7) 0.057(5) 0.045(5) 0.013(4) 0.043(5)
C3 0.044(4) 0.042(4) 0.023(3) 0.004(3) 0.003(3) 0.010(3)
C4 0.045(5) 0.126(8) 0.048(5) -0.044(6) -0.027(4) 0.018(6)
C5 0.040(7) 0.016(5) 0.132(11) 0.000 0.000 -0.006(5)
C6 0.021(6) 0.048(7) 0.163(14) 0.000 0.000 -0.008(6)
C7 0.032(6) 0.030(5) 0.081(8) 0.000 0.000 -0.011(5)
C8 0.049(5) 0.085(6) 0.049(5) 0.014(5) 0.003(4) -0.031(5)
C9 0.031(4) 0.072(5) 0.058(5) 0.000(4) 0.002(4) -0.009(4)

loop_
_atom_site_label
_atom_site_type_symbol
_atom_site_fract_x
_atom_site_fract_y
_atom_site_fract_z
_atom_site_U_iso_or_equiv
_atom_site_thermal_displace_type
_atom_site_occupancy
_atom_site_calc_flag
_atom_site_refinement_flags
Br Br 0.08742(6) 0.15192(5) 0.11304(5) 0.0380(2) Uani 1 d .
Si1 Si 0.3027(3) -0.0541(2) 0.3819(3) 0.0261(7) Uani 0.50 d P
Si2 Si 0.2558(3) -0.1322(2) 0.1686(2) 0.0247(8) Uani 0.50 d P
Si3 Si 0.3668(3) 0.0734(3) 0.1985(3) 0.0320(9) Uani 0.50 d P
Al Al 0.1256(2) 0.0534(2) 0.2500 0.0222(6) Uani 1 d S
O O 0.0058(5) -0.0309(4) 0.2500 0.0312(15) Uani 1 d S
C1 C 0.2639(6) -0.0165(6) 0.2500 0.020(2) Uani 1 d S
C2 C 0.3991(5) -0.1675(6) 0.3794(5) 0.067(3) Uani 1 d .
H2A H 0.4637(5) -0.1496(6) 0.3426(5) 0.101 Uiso 1 calc R
H2B H 0.3642(5) -0.2241(6) 0.3467(5) 0.101 Uiso 1 calc R
H2C H 0.4181(5) -0.1860(6) 0.4477(5) 0.101 Uiso 1 calc R
C3 C 0.1878(5) -0.1072(5) 0.4552(5) 0.036(2) Uani 1 d .
H3A H 0.2122(5) -0.1252(5) 0.5221(5) 0.055 Uiso 1 calc R
H3B H 0.1604(5) -0.1667(5) 0.4214(5) 0.055 Uiso 1 calc R
H3C H 0.1311(5) -0.0571(5) 0.4602(5) 0.055 Uiso 1 calc R
C4 C 0.3596(6) 0.0653(7) 0.4514(6) 0.073(3) Uani 1 d .
H4A H 0.4193(6) 0.0928(7) 0.4134(6) 0.110 Uiso 1 calc R
H4B H 0.3842(6) 0.0462(7) 0.5180(6) 0.110 Uiso 1 calc R
H4C H 0.3034(6) 0.1157(7) 0.4573(6) 0.110 Uiso 1 calc R
C5 C 0.1826(8) -0.2389(7) 0.2500 0.063(4) Uani 1 d S
H5A H 0.1768(8) -0.3002(7) 0.2105 0.094 Uiso 0.50 calc PR
H5B H 0.1113(8) -0.2160(7) 0.2687 0.094 Uiso 0.50 calc PR
H5C H 0.2243(8) -0.2523(7) 0.3102 0.094 Uiso 0.50 calc PR
C6 C 0.5083(8) 0.0395(8) 0.2500 0.077(4) Uani 1 d S
H6A H 0.5610(8) 0.0863(8) 0.2231 0.116 Uiso 0.50 calc PR
H6B H 0.5269(8) -0.0287(8) 0.2298 0.116 Uiso 0.50 calc PR
H6C H 0.5079(8) 0.0439(8) 0.3228 0.116 Uiso 0.50 calc PR
C7 C 0.3462(8) 0.2042(6) 0.2500 0.048(3) Uani 1 d S
H7A H 0.4003(8) 0.2491(6) 0.2224 0.071 Uiso 0.50 calc PR
H7B H 0.3526(8) 0.2028(6) 0.3227 0.071 Uiso 0.50 calc PR
H7C H 0.2752(8) 0.2282(6) 0.2315 0.071 Uiso 0.50 calc PR
C8 C -0.0578(5) -0.0603(6) 0.3366(6) 0.061(2) Uani 1 d .
H8A H -0.0373(5) -0.1279(6) 0.3592(6) 0.073 Uiso 1 calc R
H8B H -0.0464(5) -0.0129(6) 0.3921(6) 0.073 Uiso 1 calc R
C9 C -0.1693(5) -0.0590(6) 0.3053(5) 0.054(2) Uani 1 d .
H9A H -0.2054(5) 0.0014(6) 0.3310(5) 0.065 Uiso 1 calc R
H9B H -0.2069(5) -0.1187(6) 0.3310(5) 0.065 Uiso 1 calc R

loop_
_atom_type_symbol
_atom_type_description
_atom_type_scat_dispersion_real
_atom_type_scat_dispersion_imag
_atom_type_scat_source
C C 0.0033 0.0016 'International Tables Vol C Tables 4.2.6.8 and 6.1.1.4'
H H 0.0000 0.0000 'International Tables Vol C Tables 4.2.6.8 and 6.1.1.4'
Si Si 0.0817 0.0704 'International Tables Vol C Tables 4.2.6.8 and 6.1.1.4'
Al Al 0.0645 0.0514 'International Tables Vol C Tables 4.2.6.8 and 6.1.1.4'
Br Br -0.2901 2.4595 'International Tables Vol C Tables 4.2.6.8 and 6.1.1.4'
O O 0.0106 0.0060 'International Tables Vol C Tables 4.2.6.8 and 6.1.1.4'

loop_
_geom_angle_atom_site_label_1
_geom_angle_atom_site_label_2
_geom_angle_atom_site_label_3
_geom_angle
_geom_angle_site_symmetry_1
_geom_angle_site_symmetry_3
Si2 Si1 C3 69.2(3) 6_556 .
Si2 Si1 C1 68.5(3) 6_556 .
C3 Si1 C1 112.9(3) . .
Si2 Si1 C2 70.4(3) 6_556 .
C3 Si1 C2 101.0(3) . .
C1 Si1 C2 110.5(3) . .
Si2 Si1 C4 175.1(3) 6_556 .
C3 Si1 C4 109.4(4) . .
C1 Si1 C4 108.5(4) . .
C2 Si1 C4 114.4(4) . .
Si2 Si1 Si3 120.6(3) 6_556 6_556
C3 Si1 Si3 146.9(3) . 6_556
C1 Si1 Si3 54.9(3) . 6_556
C2 Si1 Si3 112.0(3) . 6_556
C4 Si1 Si3 57.9(3) . 6_556
Si1 Si2 C1 69.0(2) 6_556 .
Si1 Si2 C3 68.1(3) 6_556 6_556
C1 Si2 C3 112.6(3) . 6_556
Si1 Si2 C2 68.3(3) 6_556 6_556
C1 Si2 C2 109.6(4) . 6_556
C3 Si2 C2 99.6(3) 6_556 6_556
Si1 Si2 C5 175.7(3) 6_556 .
C1 Si2 C5 106.9(3) . .
C3 Si2 C5 113.2(3) 6_556 .
C2 Si2 C5 115.0(4) 6_556 .
Si1 Si2 Si2 119.5(2) 6_556 6_556
C1 Si2 Si2 54.8(2) . 6_556
C3 Si2 Si2 151.1(2) 6_556 6_556
C2 Si2 Si2 109.1(2) 6_556 6_556
C5 Si2 Si2 57.3(2) . 6_556
Si3 Si3 C1 68.62(14) 6_556 .
Si3 Si3 C7 68.66(15) 6_556 .
C1 Si3 C7 111.1(4) . .
Si3 Si3 C6 69.34(15) 6_556 .
C1 Si3 C6 110.0(4) . .
C7 Si3 C6 102.0(4) . .
Si3 Si3 C4 176.0(3) 6_556 6_556
C1 Si3 C4 107.4(3) . 6_556
C7 Si3 C4 114.0(3) . 6_556
C6 Si3 C4 112.3(3) . 6_556
Si3 Si3 Si1 119.75(13) 6_556 6_556
C1 Si3 Si1 55.3(2) . 6_556
C7 Si3 Si1 148.7(4) . 6_556
C6 Si3 Si1 109.2(3) . 6_556
C4 Si3 Si1 56.3(3) 6_556 6_556
O Al C1 114.8(3) . .
O Al Br 100.16(13) . 6_556
C1 Al Br 116.94(12) . 6_556
O Al Br 100.16(13) . .
C1 Al Br 116.94(12) . .
Br Al Br 105.30(11) 6_556 .
C8 O C8 105.1(7) 6_556 .
C8 O Al 126.7(4) 6_556 .
C8 O Al 126.7(4) . .
Si3 C1 Si3 42.8(3) 6_556 .
Si3 C1 Si2 139.9(5) 6_556 .
Si3 C1 Si2 110.2(3) . .
Si3 C1 Si2 110.2(3) 6_556 6_556
Si3 C1 Si2 139.9(5) . 6_556
Si2 C1 Si2 70.3(3) . 6_556
Si3 C1 Si1 109.4(4) 6_556 6_556
Si3 C1 Si1 69.8(2) . 6_556
Si2 C1 Si1 42.5(2) . 6_556
Si2 C1 Si1 109.5(4) 6_556 6_556
Si3 C1 Si1 69.8(2) 6_556 .
Si3 C1 Si1 109.4(4) . .
Si2 C1 Si1 109.5(4) . .
Si2 C1 Si1 42.5(2) 6_556 .
Si1 C1 Si1 136.8(5) 6_556 .
Si3 C1 Al 107.3(4) 6_556 .
Si3 C1 Al 107.3(4) . .
Si2 C1 Al 109.9(4) . .
Si2 C1 Al 109.9(4) 6_556 .
Si1 C1 Al 110.5(2) 6_556 .
Si1 C1 Al 110.5(2) . .
C9 C8 O 106.9(6) . .
C8 C9 C9 106.7(4) . 6_556

loop_
_geom_bond_atom_site_label_1
_geom_bond_atom_site_label_2
_geom_bond_distance
_geom_bond_site_symmetry_2
Br Al 2.315(2) .
Si1 Si2 1.378(5) 6_556
Si1 C3 1.886(7) .
Si1 C1 1.905(5) .
Si1 C2 1.942(7) .
Si1 C4 1.985(8) .
Si1 Si3 2.175(5) 6_556
Si2 Si1 1.378(5) 6_556
Si2 C1 1.898(7) .
Si2 C3 1.900(7) 6_556
Si2 C2 1.969(7) 6_556
Si2 C5 2.021(8) .
Si2 Si2 2.186(7) 6_556
Si3 Si3 1.384(7) 6_556
Si3 C1 1.897(8) .
Si3 C7 1.901(9) .
Si3 C6 1.961(10) .
Si3 C4 2.019(9) 6_556
Si3 Si1 2.175(5) 6_556
Al O 1.881(6) .
Al C1 1.973(8) .
Al Br 2.315(2) 6_556
O C8 1.465(7) 6_556
O C8 1.465(7) .
C1 Si3 1.897(8) 6_556
C1 Si2 1.898(7) 6_556
C1 Si1 1.905(5) 6_556
C8 C9 1.462(9) .
C9 C9 1.486(13) 6_556
